data_4303444
loop_
_publ_author_name
'Shohei Tashiro'
'Ai Minoda'
'Mihoko Yamada'
'Mitsuhiko Shionoya'

_publ_contact_author_address
;
Department of Chemistry
The University of Tokyo
Graduate School of Science
7-3-1, Hongo
Bunkyo-ku
Tokyo
113-0033
;
_publ_contact_author_email ' shionoya@chem.s.u-tokyo.ac.jp '
_publ_contact_author_fax ' 81-3-5841-8061 '
_publ_contact_author_name ' Prof Mitsuhiko Shionoya '
_publ_contact_author_phone ' 81-3-5841-8061 '
_publ_section_title
;
One-Pot, Template Syntheses of a New Class of Metallomacrocycles with a
Tetraoxime Cyclic Skeleton
;
_journal_name_full 'Inorganic Chemistry'
_journal_page_first 10093
_journal_page_last 10101
_journal_paper_doi 10.1021/ic900993j
_journal_volume 48
_journal_year 2009
_chemical_formula_moiety 'C16 H26 N6 Ni O4, 2(Cl O4) '
_chemical_formula_sum 'C16 H26 Cl2 N6 Ni O12'
_chemical_formula_weight 624.02
_space_group_IT_number 4
_symmetry_cell_setting monoclinic
_symmetry_Int_Tables_number 4
_symmetry_space_group_name_Hall 'P 2yb'
_symmetry_space_group_name_H-M 'P 1 21 1'
_cell_angle_alpha 90.0000
_cell_angle_beta 103.7653(17)
_cell_angle_gamma 90.0000
_cell_formula_units_Z 2
_cell_length_a 7.7332(3)
_cell_length_b 9.6883(5)
_cell_length_c 17.3374(8)
_cell_measurement_reflns_used 12194
_cell_measurement_temperature 93.1
_cell_measurement_theta_max 27.5
_cell_measurement_theta_min 3.2
_cell_volume 1261.64(10)
_computing_cell_refinement 'PROCESS-AUTO (Rigaku, 1998)'
_computing_data_collection 'PROCESS-AUTO (Rigaku, 1998)'
_computing_data_reduction 'CrystalStructure (Rigaku & RAC 2007)'
_computing_molecular_graphics 'ORTEP (Johnson, 1976)'
_computing_publication_material 'CrystalStructure (Rigaku & RAC 2007)'
_computing_structure_refinement 'SHELXL97 (Sheldrick, 1997)'
_computing_structure_solution 'SIR92 (Burla, 1994)'
_diffrn_detector_area_resol_mean 10.00
_diffrn_measured_fraction_theta_full 0.979
_diffrn_measured_fraction_theta_max 0.979
_diffrn_measurement_device_type 'Rigaku RAXIS-RAPID'
_diffrn_measurement_method \w
_diffrn_radiation_type 'Mo K\a'
_diffrn_radiation_wavelength 0.71075
_diffrn_reflns_av_R_equivalents 0.022
_diffrn_reflns_limit_h_max 9
_diffrn_reflns_limit_h_min -10
_diffrn_reflns_limit_k_max 12
_diffrn_reflns_limit_k_min -12
_diffrn_reflns_limit_l_max 22
_diffrn_reflns_limit_l_min -22
_diffrn_reflns_number 12450
_diffrn_reflns_theta_full 27.48
_diffrn_reflns_theta_max 27.48
_exptl_absorpt_coefficient_mu 1.051
_exptl_absorpt_correction_T_max 0.810
_exptl_absorpt_correction_T_min 0.623
_exptl_absorpt_correction_type multi-scan
_exptl_absorpt_process_details
;
    Higashi, T. (1995). Program for Absorption Correction.
    Rigaku Corporation, Tokyo, Japan.
;
_exptl_crystal_colour pink
_exptl_crystal_density_diffrn 1.643
_exptl_crystal_density_method 'not measured'
_exptl_crystal_description block
_exptl_crystal_F_000 644.00
_exptl_crystal_size_max 0.35
_exptl_crystal_size_mid 0.25
_exptl_crystal_size_min 0.20
_refine_diff_density_max 0.54
_refine_diff_density_min -0.37
_refine_ls_extinction_method none
_refine_ls_goodness_of_fit_ref 1.030
_refine_ls_hydrogen_treatment constr
_refine_ls_number_parameters 341
_refine_ls_number_reflns 5632
_refine_ls_R_factor_gt 0.0294
_refine_ls_shift/su_max 0.0040
_refine_ls_structure_factor_coef Fsqd
_refine_ls_weighting_details 'w = 1/[\s^2^(Fo^2^)+(0.0348P)^2^+1.0904P] where P=(Fo^2^+2Fc^2^)/3'
_refine_ls_weighting_scheme calc
_refine_ls_wR_factor_ref 0.0740
_reflns_number_gt 5473
_reflns_number_total 5632
_reflns_threshold_expression F^2^>2.0\s(F^2^)
_cod_data_source_file ic900993j_si_002_2.cif
_cod_data_source_block '_Nitetraoxime'
_cod_original_cell_volume 1261.63(11)
_cod_original_formula_sum 'C16 H26 Cl2 N6 Ni O12 '
_cod_database_code 4303444

loop_
_symmetry_equiv_pos_site_id
_symmetry_equiv_pos_as_xyz
1 +X,+Y,+Z
2 -X,1/2+Y,-Z

loop_
_atom_site_label
_atom_site_type_symbol
_atom_site_fract_x
_atom_site_fract_y
_atom_site_fract_z
_atom_site_U_iso_or_equiv
_atom_site_adp_type
_atom_site_occupancy
_atom_site_symmetry_multiplicity
_atom_site_calc_flag
_atom_site_refinement_flags
_atom_site_disorder_assembly
_atom_site_disorder_group
Ni(1) Ni 0.74254(4) 0.53324(4) 0.254075(17) 0.01253(6) Uani 1.00 1 d . . .
O(1) O 0.3982(2) 0.6815(2) 0.25809(11) 0.0211(4) Uani 1.00 1 d . . .
O(2) O 0.6524(2) 0.5622(2) 0.07886(10) 0.0213(4) Uani 1.00 1 d . . .
O(3) O 1.0888(2) 0.3924(2) 0.25125(11) 0.0199(3) Uani 1.00 1 d . . .
O(4) O 0.8258(2) 0.4997(2) 0.42838(10) 0.0195(3) Uani 1.00 1 d . . .
N(1) N 0.5439(2) 0.6057(2) 0.30541(13) 0.0165(4) Uani 1.00 1 d . . .
N(2) N 0.6247(2) 0.6276(2) 0.14865(13) 0.0169(4) Uani 1.00 1 d . . .
N(3) N 0.9397(2) 0.4603(2) 0.20254(13) 0.0164(4) Uani 1.00 1 d . . .
N(4) N 0.8616(2) 0.4405(2) 0.35876(12) 0.0154(4) Uani 1.00 1 d . . .
N(5) N 0.8929(2) 0.7077(2) 0.29364(13) 0.0190(4) Uani 1.00 1 d . . .
N(6) N 0.5923(2) 0.3580(2) 0.21253(13) 0.0177(4) Uani 1.00 1 d . . .
C(1) C 0.4597(3) 0.7797(2) 0.20872(16) 0.0209(5) Uani 1.00 1 d . . .
H(1A) H 0.5696 0.8240 0.2399 0.025 Uiso 1.00 1 c R . .
H(1B) H 0.3685 0.8526 0.1927 0.025 Uiso 1.00 1 c R . .
C(2) C 0.4977(3) 0.7154(2) 0.13502(15) 0.0177(5) Uani 1.00 1 d . . .
C(3) C 0.3925(3) 0.7580(3) 0.05493(17) 0.0232(5) Uani 1.00 1 d . . .
H(3A) H 0.3843 0.6805 0.0179 0.028 Uiso 1.00 1 c R . .
H(3B) H 0.4515 0.8361 0.0359 0.028 Uiso 1.00 1 c R . .
H(3C) H 0.2726 0.7856 0.0583 0.028 Uiso 1.00 1 c R . .
C(4) C 0.8354(3) 0.5751(3) 0.07603(15) 0.0208(5) Uani 1.00 1 d . . .
H(4A) H 0.8677 0.6741 0.0819 0.025 Uiso 1.00 1 c R . .
H(4B) H 0.8458 0.5461 0.0226 0.025 Uiso 1.00 1 c R . .
C(5) C 0.9716(3) 0.4953(2) 0.13659(15) 0.0164(4) Uani 1.00 1 d . . .
C(6) C 1.1402(3) 0.4650(3) 0.11258(16) 0.0231(5) Uani 1.00 1 d . . .
H(6A) H 1.1413 0.3679 0.0969 0.028 Uiso 1.00 1 c R . .
H(6B) H 1.2418 0.4830 0.1574 0.028 Uiso 1.00 1 c R . .
H(6C) H 1.1485 0.5241 0.0677 0.028 Uiso 1.00 1 c R . .
C(7) C 1.0368(3) 0.2901(2) 0.30128(17) 0.0207(5) Uani 1.00 1 d . . .
H(7A) H 1.1371 0.2252 0.3196 0.025 Uiso 1.00 1 c R . .
H(7B) H 0.9355 0.2367 0.2694 0.025 Uiso 1.00 1 c R . .
C(8) C 0.9836(3) 0.3490(2) 0.37316(15) 0.0164(4) Uani 1.00 1 d . . .
C(9) C 1.0724(3) 0.2965(3) 0.45449(17) 0.0250(5) Uani 1.00 1 d . . .
H(9A) H 0.9885 0.2391 0.4747 0.030 Uiso 1.00 1 c R . .
H(9B) H 1.1099 0.3748 0.4904 0.030 Uiso 1.00 1 c R . .
H(9C) H 1.1768 0.2413 0.4515 0.030 Uiso 1.00 1 c R . .
C(10) C 0.6430(3) 0.4817(3) 0.42873(16) 0.0214(5) Uani 1.00 1 d . . .
H(10A) H 0.6292 0.5030 0.4828 0.026 Uiso 1.00 1 c R . .
H(10B) H 0.6129 0.3830 0.4186 0.026 Uiso 1.00 1 c R . .
C(11) C 0.5086(3) 0.5656(2) 0.37068(15) 0.0175(5) Uani 1.00 1 d . . .
C(12) C 0.3391(3) 0.5972(3) 0.39400(17) 0.0247(5) Uani 1.00 1 d . . .
H(12A) H 0.2387 0.5872 0.3477 0.030 Uiso 1.00 1 c R . .
H(12B) H 0.3428 0.6921 0.4139 0.030 Uiso 1.00 1 c R . .
H(12C) H 0.3244 0.5331 0.4357 0.030 Uiso 1.00 1 c R . .
C(13) C 0.9699(3) 0.8048(2) 0.31843(16) 0.0187(5) Uani 1.00 1 d . . .
C(14) C 1.0681(4) 0.9277(3) 0.35157(19) 0.0298(6) Uani 1.00 1 d . . .
H(14A) H 0.9842 0.9999 0.3584 0.036 Uiso 1.00 1 c R . .
H(14B) H 1.1393 0.9606 0.3155 0.036 Uiso 1.00 1 c R . .
H(14C) H 1.1469 0.9055 0.4032 0.036 Uiso 1.00 1 c R . .
C(15) C 0.5206(3) 0.2675(2) 0.17698(16) 0.0177(5) Uani 1.00 1 d . . .
C(16) C 0.4281(3) 0.1540(3) 0.12930(17) 0.0257(6) Uani 1.00 1 d . . .
H(16A) H 0.3916 0.1826 0.0736 0.031 Uiso 1.00 1 c R . .
H(16B) H 0.3227 0.1288 0.1482 0.031 Uiso 1.00 1 c R . .
H(16C) H 0.5080 0.0743 0.1340 0.031 Uiso 1.00 1 c R . .
Cl(1) Cl 0.90303(8) 0.99561(7) 0.11833(4) 0.02238(14) Uani 1.00 1 d . . .
O(5) O 1.0464(3) 0.8980(3) 0.13828(19) 0.0543(7) Uani 1.00 1 d . . .
O(6) O 0.7572(2) 0.9355(2) 0.06045(12) 0.0333(4) Uani 1.00 1 d . . .
O(7) O 0.8410(3) 1.0261(2) 0.18823(13) 0.0413(5) Uani 1.00 1 d . . .
O(8) O 0.9609(3) 1.1200(3) 0.08729(17) 0.0501(7) Uani 1.00 1 d . . .
Cl(2) Cl 0.54046(9) 0.06598(6) 0.37565(4) 0.02232(14) Uani 1.00 1 d . . .
O(9) O 0.7139(3) 0.1170(3) 0.3817(2) 0.0727(10) Uani 1.00 1 d . . .
O(10) O 0.4475(3) 0.1585(2) 0.41671(14) 0.0376(5) Uani 1.00 1 d . . .
O(11) O 0.4378(4) 0.0626(2) 0.29399(13) 0.0520(6) Uani 1.00 1 d . . .
O(12) O 0.5445(3) -0.0695(2) 0.40995(14) 0.0344(5) Uani 1.00 1 d . . .

loop_
_atom_site_aniso_label
_atom_site_aniso_U_11
_atom_site_aniso_U_22
_atom_site_aniso_U_33
_atom_site_aniso_U_12
_atom_site_aniso_U_13
_atom_site_aniso_U_23
Ni(1) 0.01135(12) 0.01069(11) 0.01411(13) 0.00132(10) 0.00016(9) -0.00076(10)
O(1) 0.0131(8) 0.0261(10) 0.0228(9) 0.0067(7) 0.0015(7) 0.0037(8)
O(2) 0.0172(7) 0.0289(11) 0.0162(7) 0.0048(7) 0.0006(6) -0.0051(7)
O(3) 0.0137(8) 0.0231(10) 0.0216(9) 0.0060(7) 0.0019(7) 0.0047(7)
O(4) 0.0188(7) 0.0241(10) 0.0146(7) 0.0046(7) 0.0016(6) -0.0035(6)
N(1) 0.0136(9) 0.0133(10) 0.0200(10) 0.0037(7) -0.0010(7) -0.0020(8)
N(2) 0.0169(9) 0.0168(10) 0.0157(10) 0.0015(8) 0.0012(8) -0.0019(8)
N(3) 0.0134(8) 0.0165(11) 0.0168(9) 0.0027(7) -0.0013(7) -0.0001(8)
N(4) 0.0161(9) 0.0158(10) 0.0135(9) 0.0003(7) 0.0017(7) -0.0021(7)
N(5) 0.0159(9) 0.0175(11) 0.0214(10) 0.0011(8) 0.0003(8) 0.0008(8)
N(6) 0.0156(9) 0.0160(10) 0.0199(10) 0.0003(8) 0.0015(8) -0.0009(8)
C(1) 0.0213(12) 0.0161(13) 0.0240(13) 0.0061(9) 0.0031(10) 0.0007(10)
C(2) 0.0143(11) 0.0170(12) 0.0201(12) -0.0004(9) 0.0008(9) 0.0017(9)
C(3) 0.0199(12) 0.0233(13) 0.0250(13) 0.0056(10) 0.0024(10) 0.0049(10)
C(4) 0.0186(11) 0.0242(13) 0.0195(11) 0.0055(9) 0.0046(9) 0.0028(9)
C(5) 0.0157(10) 0.0154(12) 0.0172(10) 0.0003(8) 0.0020(8) -0.0029(8)
C(6) 0.0179(11) 0.0313(15) 0.0211(12) 0.0012(10) 0.0067(10) -0.0002(11)
C(7) 0.0216(12) 0.0152(12) 0.0235(13) 0.0053(9) 0.0019(10) 0.0056(10)
C(8) 0.0152(10) 0.0110(11) 0.0220(12) -0.0016(8) 0.0022(9) 0.0002(9)
C(9) 0.0254(13) 0.0257(14) 0.0212(12) 0.0103(11) 0.0006(10) 0.0038(10)
C(10) 0.0199(11) 0.0257(13) 0.0205(12) 0.0045(10) 0.0082(10) 0.0016(10)
C(11) 0.0168(10) 0.0158(13) 0.0189(11) -0.0012(9) 0.0022(9) -0.0055(9)
C(12) 0.0140(11) 0.0334(15) 0.0264(13) 0.0007(10) 0.0045(10) -0.0034(11)
C(13) 0.0177(11) 0.0159(12) 0.0200(12) 0.0013(9) -0.0003(9) 0.0019(10)
C(14) 0.0278(14) 0.0191(13) 0.0360(16) -0.0077(11) -0.0054(12) -0.0012(11)
C(15) 0.0127(10) 0.0200(13) 0.0199(12) 0.0009(9) 0.0029(9) 0.0002(10)
C(16) 0.0246(13) 0.0216(14) 0.0296(14) -0.0064(10) 0.0041(11) -0.0077(11)
Cl(1) 0.0177(2) 0.0268(3) 0.0215(2) 0.0018(2) 0.0023(2) -0.0009(2)
O(5) 0.0274(11) 0.0542(16) 0.0766(19) 0.0210(11) 0.0031(12) -0.0112(14)
O(6) 0.0258(10) 0.0438(12) 0.0272(10) -0.0122(9) 0.0001(8) 0.0008(9)
O(7) 0.0516(12) 0.0432(12) 0.0308(10) 0.0063(11) 0.0134(9) -0.0060(11)
O(8) 0.0447(14) 0.0496(16) 0.0505(15) -0.0251(12) 0.0005(12) 0.0102(13)
Cl(2) 0.0262(3) 0.0193(3) 0.0235(3) -0.0042(2) 0.0101(2) -0.0039(2)
O(9) 0.0288(12) 0.0474(16) 0.149(3) -0.0107(12) 0.0361(16) -0.0011(19)
O(10) 0.0473(13) 0.0309(11) 0.0381(12) 0.0127(10) 0.0170(10) 0.0018(9)
O(11) 0.0887(19) 0.0394(14) 0.0245(10) -0.0110(13) 0.0065(11) -0.0014(9)
O(12) 0.0378(11) 0.0208(10) 0.0428(13) 0.0027(8) 0.0059(10) 0.0053(9)

loop_
_atom_type_symbol
_atom_type_description
_atom_type_scat_dispersion_real
_atom_type_scat_dispersion_imag
_atom_type_scat_source
C C 0.003 0.002
;
International Tables for Crystallography
(1992, Vol. C, Tables 4.2.6.8 and 6.1.1.4)
;
H H 0.000 0.000
;
International Tables for Crystallography
(1992, Vol. C, Table 6.1.1.4)
;
O O 0.011 0.006
;
International Tables for Crystallography
(1992, Vol. C, Tables 4.2.6.8 and 6.1.1.4)
;
N N 0.006 0.003
;
International Tables for Crystallography
(1992, Vol. C, Tables 4.2.6.8 and 6.1.1.4)
;
Ni Ni 0.339 1.112
;
International Tables for Crystallography
(1992, Vol. C, Tables 4.2.6.8 and 6.1.1.4)
;
Cl Cl 0.148 0.159
;
International Tables for Crystallography
(1992, Vol. C, Tables 4.2.6.8 and 6.1.1.4)
;

loop_
_geom_angle_atom_site_label_1
_geom_angle_atom_site_label_2
_geom_angle_atom_site_label_3
_geom_angle
_geom_angle_publ_flag
_geom_angle_site_symmetry_1
_geom_angle_site_symmetry_2
_geom_angle_site_symmetry_3
N(1) Ni(1) N(2) 90.83(8) yes . . .
N(1) Ni(1) N(3) 179.71(7) yes . . .
N(1) Ni(1) N(4) 89.47(8) yes . . .
N(1) Ni(1) N(5) 89.81(8) yes . . .
N(1) Ni(1) N(6) 90.86(8) yes . . .
N(2) Ni(1) N(3) 89.09(8) yes . . .
N(2) Ni(1) N(4) 179.48(9) yes . . .
N(2) Ni(1) N(5) 91.54(8) yes . . .
N(2) Ni(1) N(6) 87.84(8) yes . . .
N(3) Ni(1) N(4) 90.61(8) yes . . .
N(3) Ni(1) N(5) 90.48(9) yes . . .
N(3) Ni(1) N(6) 88.86(8) yes . . .
N(4) Ni(1) N(5) 88.04(8) yes . . .
N(4) Ni(1) N(6) 92.58(8) yes . . .
N(5) Ni(1) N(6) 179.09(9) yes . . .
N(1) O(1) C(1) 110.83(18) yes . . .
N(2) O(2) C(4) 109.83(17) yes . . .
N(3) O(3) C(7) 112.04(18) yes . . .
N(4) O(4) C(10) 110.37(17) yes . . .
Ni(1) N(1) O(1) 119.43(15) yes . . .
Ni(1) N(1) C(11) 127.62(16) yes . . .
O(1) N(1) C(11) 110.9(2) yes . . .
Ni(1) N(2) O(2) 115.67(14) yes . . .
Ni(1) N(2) C(2) 128.28(19) yes . . .
O(2) N(2) C(2) 113.75(19) yes . . .
Ni(1) N(3) O(3) 118.68(15) yes . . .
Ni(1) N(3) C(5) 128.19(17) yes . . .
O(3) N(3) C(5) 110.8(2) yes . . .
Ni(1) N(4) O(4) 116.11(14) yes . . .
Ni(1) N(4) C(8) 129.59(19) yes . . .
O(4) N(4) C(8) 113.50(19) yes . . .
Ni(1) N(5) C(13) 176.1(2) yes . . .
Ni(1) N(6) C(15) 166.9(2) yes . . .
O(1) C(1) C(2) 113.0(2) yes . . .
N(2) C(2) C(1) 114.4(2) yes . . .
N(2) C(2) C(3) 125.6(2) yes . . .
C(1) C(2) C(3) 120.0(2) yes . . .
O(2) C(4) C(5) 117.5(2) yes . . .
N(3) C(5) C(4) 120.6(2) yes . . .
N(3) C(5) C(6) 124.7(2) yes . . .
C(4) C(5) C(6) 114.7(2) yes . . .
O(3) C(7) C(8) 114.0(2) yes . . .
N(4) C(8) C(7) 115.7(2) yes . . .
N(4) C(8) C(9) 124.8(2) yes . . .
C(7) C(8) C(9) 119.4(2) yes . . .
O(4) C(10) C(11) 117.4(2) yes . . .
N(1) C(11) C(10) 119.7(2) yes . . .
N(1) C(11) C(12) 124.1(2) yes . . .
C(10) C(11) C(12) 116.2(2) yes . . .
N(5) C(13) C(14) 178.9(3) yes . . .
N(6) C(15) C(16) 178.3(2) yes . . .
O(5) Cl(1) O(6) 109.45(15) yes . . .
O(5) Cl(1) O(7) 109.04(16) yes . . .
O(5) Cl(1) O(8) 110.59(16) yes . . .
O(6) Cl(1) O(7) 107.91(13) yes . . .
O(6) Cl(1) O(8) 109.90(14) yes . . .
O(7) Cl(1) O(8) 109.91(16) yes . . .
O(9) Cl(2) O(10) 108.88(17) yes . . .
O(9) Cl(2) O(11) 111.8(2) yes . . .
O(9) Cl(2) O(12) 111.24(16) yes . . .
O(10) Cl(2) O(11) 105.97(15) yes . . .
O(10) Cl(2) O(12) 109.17(15) yes . . .
O(11) Cl(2) O(12) 109.65(13) yes . . .
O(1) C(1) H(1A) 109.0 no . . .
O(1) C(1) H(1B) 109.0 no . . .
H(1A) C(1) H(1B) 107.8 no . . .
H(1A) C(1) C(2) 109.0 no . . .
H(1B) C(1) C(2) 109.0 no . . .
C(2) C(3) H(3A) 109.5 no . . .
C(2) C(3) H(3B) 109.5 no . . .
C(2) C(3) H(3C) 109.5 no . . .
H(3A) C(3) H(3B) 109.5 no . . .
H(3A) C(3) H(3C) 109.5 no . . .
H(3B) C(3) H(3C) 109.5 no . . .
O(2) C(4) H(4A) 107.9 no . . .
O(2) C(4) H(4B) 107.9 no . . .
H(4A) C(4) H(4B) 107.2 no . . .
H(4A) C(4) C(5) 107.9 no . . .
H(4B) C(4) C(5) 107.9 no . . .
C(5) C(6) H(6A) 109.5 no . . .
C(5) C(6) H(6B) 109.5 no . . .
C(5) C(6) H(6C) 109.5 no . . .
H(6A) C(6) H(6B) 109.5 no . . .
H(6A) C(6) H(6C) 109.5 no . . .
H(6B) C(6) H(6C) 109.5 no . . .
O(3) C(7) H(7A) 108.7 no . . .
O(3) C(7) H(7B) 108.8 no . . .
H(7A) C(7) H(7B) 107.6 no . . .
H(7A) C(7) C(8) 108.7 no . . .
H(7B) C(7) C(8) 108.8 no . . .
C(8) C(9) H(9A) 109.5 no . . .
C(8) C(9) H(9B) 109.5 no . . .
C(8) C(9) H(9C) 109.5 no . . .
H(9A) C(9) H(9B) 109.5 no . . .
H(9A) C(9) H(9C) 109.5 no . . .
H(9B) C(9) H(9C) 109.5 no . . .
O(4) C(10) H(10A) 108.0 no . . .
O(4) C(10) H(10B) 108.0 no . . .
H(10A) C(10) H(10B) 107.2 no . . .
H(10A) C(10) C(11) 108.0 no . . .
H(10B) C(10) C(11) 108.0 no . . .
C(11) C(12) H(12A) 109.5 no . . .
C(11) C(12) H(12B) 109.5 no . . .
C(11) C(12) H(12C) 109.5 no . . .
H(12A) C(12) H(12B) 109.5 no . . .
H(12A) C(12) H(12C) 109.5 no . . .
H(12B) C(12) H(12C) 109.5 no . . .
C(13) C(14) H(14A) 109.5 no . . .
C(13) C(14) H(14B) 109.5 no . . .
C(13) C(14) H(14C) 109.5 no . . .
H(14A) C(14) H(14B) 109.5 no . . .
H(14A) C(14) H(14C) 109.5 no . . .
H(14B) C(14) H(14C) 109.5 no . . .
C(15) C(16) H(16A) 109.5 no . . .
C(15) C(16) H(16B) 109.5 no . . .
C(15) C(16) H(16C) 109.5 no . . .
H(16A) C(16) H(16B) 109.5 no . . .
H(16A) C(16) H(16C) 109.5 no . . .
H(16B) C(16) H(16C) 109.5 no . . .

loop_
_geom_bond_atom_site_label_1
_geom_bond_atom_site_label_2
_geom_bond_distance
_geom_bond_publ_flag
_geom_bond_site_symmetry_1
_geom_bond_site_symmetry_2
Ni(1) N(1) 2.072(2) yes . .
Ni(1) N(2) 2.053(2) yes . .
Ni(1) N(3) 2.067(2) yes . .
Ni(1) N(4) 2.0382(19) yes . .
Ni(1) N(5) 2.074(2) yes . .
Ni(1) N(6) 2.087(2) yes . .
O(1) N(1) 1.430(2) yes . .
O(1) C(1) 1.434(3) yes . .
O(2) N(2) 1.426(3) yes . .
O(2) C(4) 1.433(3) yes . .
O(3) N(3) 1.418(2) yes . .
O(3) C(7) 1.436(3) yes . .
O(4) N(4) 1.422(2) yes . .
O(4) C(10) 1.426(3) yes . .
N(1) C(11) 1.285(3) yes . .
N(2) C(2) 1.278(3) yes . .
N(3) C(5) 1.272(3) yes . .
N(4) C(8) 1.275(3) yes . .
N(5) C(13) 1.141(3) yes . .
N(6) C(15) 1.137(3) yes . .
C(1) C(2) 1.512(4) yes . .
C(2) C(3) 1.491(3) yes . .
C(4) C(5) 1.511(3) yes . .
C(5) C(6) 1.489(3) yes . .
C(7) C(8) 1.514(4) yes . .
C(8) C(9) 1.503(3) yes . .
C(10) C(11) 1.502(3) yes . .
C(11) C(12) 1.492(3) yes . .
C(13) C(14) 1.455(4) yes . .
C(15) C(16) 1.457(3) yes . .
Cl(1) O(5) 1.436(2) yes . .
Cl(1) O(6) 1.442(2) yes . .
Cl(1) O(7) 1.436(2) yes . .
Cl(1) O(8) 1.434(3) yes . .
Cl(2) O(9) 1.410(2) yes . .
Cl(2) O(10) 1.439(2) yes . .
Cl(2) O(11) 1.449(2) yes . .
Cl(2) O(12) 1.438(2) yes . .
C(1) H(1A) 0.990 no . .
C(1) H(1B) 0.990 no . .
C(3) H(3A) 0.980 no . .
C(3) H(3B) 0.980 no . .
C(3) H(3C) 0.980 no . .
C(4) H(4A) 0.990 no . .
C(4) H(4B) 0.990 no . .
C(6) H(6A) 0.980 no . .
C(6) H(6B) 0.980 no . .
C(6) H(6C) 0.980 no . .
C(7) H(7A) 0.990 no . .
C(7) H(7B) 0.990 no . .
C(9) H(9A) 0.980 no . .
C(9) H(9B) 0.980 no . .
C(9) H(9C) 0.980 no . .
C(10) H(10A) 0.990 no . .
C(10) H(10B) 0.990 no . .
C(12) H(12A) 0.980 no . .
C(12) H(12B) 0.980 no . .
C(12) H(12C) 0.980 no . .
C(14) H(14A) 0.980 no . .
C(14) H(14B) 0.980 no . .
C(14) H(14C) 0.980 no . .
C(16) H(16A) 0.980 no . .
C(16) H(16B) 0.980 no . .
C(16) H(16C) 0.980 no . .

loop_
_geom_contact_atom_site_label_1
_geom_contact_atom_site_label_2
_geom_contact_distance
_geom_contact_publ_flag
_geom_contact_site_symmetry_1
_geom_contact_site_symmetry_2
O(1) C(6) 3.514(3) ? . 1_455
O(1) O(12) 3.551(3) ? . 1_565
O(3) C(12) 3.395(3) ? . 1_655
O(4) C(9) 3.500(3) ? . 2_756
N(4) O(9) 3.391(3) ? . .
N(5) O(7) 3.559(3) ? . .
N(6) O(11) 3.523(3) ? . .
C(1) O(5) 3.341(3) ? . 1_455
C(1) O(11) 3.138(3) ? . 1_565
C(2) O(6) 3.389(3) ? . .
C(3) O(5) 3.596(4) ? . 1_455
C(3) O(6) 3.285(3) ? . .
C(3) O(8) 3.483(3) ? . 2_645
C(4) O(5) 3.574(3) ? . .
C(4) O(6) 3.544(3) ? . .
C(4) O(8) 3.579(4) ? . 2_745
C(6) O(1) 3.514(3) ? . 1_655
C(6) C(15) 3.463(3) ? . 1_655
C(6) O(6) 3.293(3) ? . 2_745
C(7) O(7) 3.356(3) ? . 1_545
C(7) O(9) 3.556(4) ? . .
C(7) O(10) 3.562(3) ? . 1_655
C(8) O(9) 3.093(3) ? . .
C(9) O(4) 3.500(3) ? . 2_746
C(9) O(9) 3.261(3) ? . .
C(9) O(10) 3.396(4) ? . 1_655
C(9) O(12) 3.560(3) ? . 2_756
C(10) O(10) 3.461(3) ? . .
C(10) O(10) 3.391(3) ? . 2_656
C(10) O(12) 3.479(4) ? . 2_656
C(11) O(12) 3.598(3) ? . 1_565
C(12) O(3) 3.395(3) ? . 1_455
C(12) C(13) 3.483(3) ? . 1_455
C(12) O(10) 3.357(3) ? . 2_656
C(12) O(12) 3.580(3) ? . 1_565
C(13) C(12) 3.483(3) ? . 1_655
C(13) O(5) 3.435(4) ? . .
C(13) O(7) 3.101(3) ? . .
C(14) O(7) 3.106(3) ? . .
C(14) O(9) 3.437(4) ? . 1_565
C(14) O(11) 3.498(4) ? . 1_665
C(14) O(12) 3.581(3) ? . 1_665
C(15) C(6) 3.463(3) ? . 1_455
C(15) O(7) 3.379(3) ? . 1_545
C(15) O(11) 3.014(3) ? . .
C(16) O(7) 3.350(3) ? . 1_545
C(16) O(8) 3.527(3) ? . 1_445
C(16) O(11) 2.973(3) ? . .
O(5) C(1) 3.341(3) ? . 1_655
O(5) C(3) 3.596(4) ? . 1_655
O(5) C(4) 3.574(3) ? . .
O(5) C(13) 3.435(4) ? . .
O(6) C(2) 3.389(3) ? . .
O(6) C(3) 3.285(3) ? . .
O(6) C(4) 3.544(3) ? . .
O(6) C(6) 3.293(3) ? . 2_755
O(7) N(5) 3.559(3) ? . .
O(7) C(7) 3.356(3) ? . 1_565
O(7) C(13) 3.101(3) ? . .
O(7) C(14) 3.106(3) ? . .
O(7) C(15) 3.379(3) ? . 1_565
O(7) C(16) 3.350(3) ? . 1_565
O(8) C(3) 3.483(3) ? . 2_655
O(8) C(4) 3.579(4) ? . 2_755
O(8) C(16) 3.527(3) ? . 1_665
O(9) N(4) 3.391(3) ? . .
O(9) C(7) 3.556(4) ? . .
O(9) C(8) 3.093(3) ? . .
O(9) C(9) 3.261(3) ? . .
O(9) C(14) 3.437(4) ? . 1_545
O(10) C(7) 3.562(3) ? . 1_455
O(10) C(9) 3.396(4) ? . 1_455
O(10) C(10) 3.461(3) ? . .
O(10) C(10) 3.391(3) ? . 2_646
O(10) C(12) 3.357(3) ? . 2_646
O(11) N(6) 3.523(3) ? . .
O(11) C(1) 3.138(3) ? . 1_545
O(11) C(14) 3.498(4) ? . 1_445
O(11) C(15) 3.014(3) ? . .
O(11) C(16) 2.973(3) ? . .
O(12) O(1) 3.551(3) ? . 1_545
O(12) C(9) 3.560(3) ? . 2_746
O(12) C(10) 3.479(4) ? . 2_646
O(12) C(11) 3.598(3) ? . 1_545
O(12) C(12) 3.580(3) ? . 1_545
O(12) C(14) 3.581(3) ? . 1_445
O(1) H(6B) 2.684 ? . 1_455
O(2) H(3B) 2.940 ? . 2_645
O(2) H(16A) 2.834 ? . 2_655
O(3) H(12A) 2.603 ? . 1_655
O(3) H(12C) 3.554 ? . 1_655
O(4) H(9A) 3.020 ? . 2_756
O(4) H(9C) 3.136 ? . 2_756
O(4) H(14C) 3.018 ? . 2_746
N(1) H(6B) 3.256 ? . 1_455
N(2) H(6B) 3.312 ? . 1_455
N(3) H(12A) 3.228 ? . 1_655
N(4) H(12A) 3.290 ? . 1_655
N(5) H(12A) 2.863 ? . 1_655
N(6) H(6A) 3.587 ? . 1_455
N(6) H(6B) 2.915 ? . 1_455
C(1) H(6B) 3.343 ? . 1_455
C(1) H(16C) 3.193 ? . 1_565
H(1A) H(16C) 3.010 ? . 1_565
H(1A) O(7) 3.152 ? . .
H(1A) Cl(2) 3.368 ? . 1_565
H(1A) O(11) 2.778 ? . 1_565
H(1A) O(12) 3.173 ? . 1_565
H(1B) H(14B) 3.250 ? . 1_455
H(1B) C(16) 3.192 ? . 1_565
H(1B) H(16B) 2.784 ? . 1_565
H(1B) H(16C) 2.708 ? . 1_565
H(1B) O(5) 2.483 ? . 1_455
H(1B) O(11) 2.658 ? . 1_565
C(2) H(6B) 3.082 ? . 1_455
C(2) H(6C) 3.254 ? . 1_455
C(2) H(16C) 3.478 ? . 1_565
C(3) H(4B) 3.437 ? . 2_655
C(3) H(6B) 3.549 ? . 1_455
C(3) H(6C) 2.991 ? . 1_455
C(3) H(16A) 3.171 ? . 2_655
C(3) H(16C) 3.388 ? . 1_565
H(3A) C(6) 3.477 ? . 1_455
H(3A) H(6B) 3.462 ? . 1_455
H(3A) H(6C) 2.668 ? . 1_455
H(3A) C(16) 3.232 ? . 2_655
H(3A) H(16A) 2.613 ? . 2_655
H(3A) H(16C) 3.121 ? . 2_655
H(3A) Cl(1) 3.351 ? . 2_645
H(3A) O(6) 2.823 ? . 2_645
H(3A) O(8) 2.912 ? . 2_645
H(3B) O(2) 2.940 ? . 2_655
H(3B) C(4) 3.464 ? . 2_655
H(3B) H(4B) 3.057 ? . 2_655
H(3B) C(16) 3.505 ? . 1_565
H(3B) H(16A) 3.472 ? . 1_565
H(3B) H(16A) 2.895 ? . 2_655
H(3B) H(16C) 2.839 ? . 1_565
H(3B) O(6) 2.494 ? . .
H(3C) H(4A) 3.428 ? . 1_455
H(3C) H(4B) 2.927 ? . 2_655
H(3C) C(6) 3.470 ? . 1_455
H(3C) H(6B) 3.434 ? . 1_455
H(3C) H(6C) 2.728 ? . 1_455
H(3C) H(16C) 3.423 ? . 1_565
H(3C) O(5) 2.705 ? . 1_455
H(3C) O(8) 3.169 ? . 2_645
C(4) H(3B) 3.464 ? . 2_645
C(4) H(16A) 2.954 ? . 2_655
H(4A) H(3C) 3.428 ? . 1_655
H(4A) H(16A) 2.953 ? . 2_655
H(4A) Cl(1) 3.178 ? . .
H(4A) O(5) 2.632 ? . .
H(4A) O(6) 2.671 ? . .
H(4A) O(8) 3.533 ? . 2_745
H(4B) C(3) 3.437 ? . 2_645
H(4B) H(3B) 3.057 ? . 2_645
H(4B) H(3C) 2.927 ? . 2_645
H(4B) C(16) 3.140 ? . 2_655
H(4B) H(16A) 2.538 ? . 2_655
H(4B) H(16B) 3.045 ? . 2_655
H(4B) H(16C) 3.375 ? . 2_655
H(4B) Cl(1) 3.498 ? . 2_745
H(4B) O(5) 3.411 ? . 2_745
H(4B) O(8) 2.780 ? . 2_745
C(6) H(3A) 3.477 ? . 1_655
C(6) H(3C) 3.470 ? . 1_655
C(6) H(16A) 3.514 ? . 1_655
C(6) H(16B) 3.545 ? . 1_655
H(6A) N(6) 3.587 ? . 1_655
H(6A) C(15) 3.088 ? . 1_655
H(6A) C(16) 2.989 ? . 1_655
H(6A) H(16A) 2.739 ? . 1_655
H(6A) H(16B) 2.744 ? . 1_655
H(6A) O(6) 3.082 ? . 2_745
H(6A) O(8) 2.763 ? . 1_545
H(6B) O(1) 2.684 ? . 1_655
H(6B) N(1) 3.256 ? . 1_655
H(6B) N(2) 3.312 ? . 1_655
H(6B) N(6) 2.915 ? . 1_655
H(6B) C(1) 3.343 ? . 1_655
H(6B) C(2) 3.082 ? . 1_655
H(6B) C(3) 3.549 ? . 1_655
H(6B) H(3A) 3.462 ? . 1_655
H(6B) H(3C) 3.434 ? . 1_655
H(6B) H(12A) 3.456 ? . 1_655
H(6B) C(15) 2.962 ? . 1_655
H(6B) C(16) 3.579 ? . 1_655
H(6B) H(16A) 3.568 ? . 1_655
H(6B) H(16B) 3.499 ? . 1_655
H(6C) C(2) 3.254 ? . 1_655
H(6C) C(3) 2.991 ? . 1_655
H(6C) H(3A) 2.668 ? . 1_655
H(6C) H(3C) 2.728 ? . 1_655
H(6C) Cl(1) 3.167 ? . 2_745
H(6C) O(6) 2.641 ? . 2_745
H(6C) O(8) 2.778 ? . 2_745
C(7) H(12A) 3.282 ? . 1_655
C(7) H(14A) 3.039 ? . 1_545
C(7) H(14B) 3.284 ? . 1_545
H(7A) C(14) 3.006 ? . 1_545
H(7A) H(14A) 2.644 ? . 1_545
H(7A) H(14B) 2.564 ? . 1_545
H(7A) H(14C) 3.413 ? . 1_545
H(7A) O(7) 3.415 ? . 1_545
H(7A) Cl(2) 3.408 ? . 1_655
H(7A) O(10) 2.663 ? . 1_655
H(7A) O(11) 2.929 ? . 1_655
H(7B) C(14) 3.369 ? . 1_545
H(7B) H(14A) 2.740 ? . 1_545
H(7B) H(14B) 3.111 ? . 1_545
H(7B) Cl(1) 3.474 ? . 1_545
H(7B) O(7) 2.488 ? . 1_545
H(7B) O(8) 3.404 ? . 1_545
H(7B) O(9) 3.107 ? . .
C(8) H(12A) 3.135 ? . 1_655
C(8) H(12C) 3.154 ? . 1_655
C(8) H(14A) 3.391 ? . 1_545
C(9) H(12C) 3.076 ? . 1_655
C(9) H(14A) 3.310 ? . 1_545
C(9) H(14C) 3.474 ? . 2_746
H(9A) O(4) 3.020 ? . 2_746
H(9A) H(12B) 3.586 ? . 2_646
H(9A) C(13) 3.581 ? . 2_746
H(9A) H(14A) 3.067 ? . 1_545
H(9A) H(14C) 3.038 ? . 2_746
H(9A) O(9) 2.623 ? . .
H(9B) C(12) 3.462 ? . 1_655
H(9B) H(12A) 3.538 ? . 1_655
H(9B) H(12C) 2.598 ? . 1_655
H(9B) C(13) 3.578 ? . 2_746
H(9B) C(14) 3.386 ? . 2_746
H(9B) H(14A) 3.129 ? . 2_746
H(9B) H(14C) 3.030 ? . 2_746
H(9B) O(9) 3.293 ? . 2_756
H(9B) O(12) 2.868 ? . 2_756
H(9C) O(4) 3.136 ? . 2_746
H(9C) C(10) 3.347 ? . 2_746
H(9C) H(10A) 2.840 ? . 2_746
H(9C) H(12C) 3.085 ? . 1_655
H(9C) C(14) 3.499 ? . 1_545
H(9C) H(14A) 3.025 ? . 1_545
H(9C) H(14B) 3.566 ? . 1_545
H(9C) H(14C) 3.354 ? . 1_545
H(9C) O(10) 2.447 ? . 1_655
H(9C) O(12) 3.363 ? . 2_756
C(10) H(9C) 3.347 ? . 2_756
C(10) H(14C) 3.069 ? . 2_746
H(10A) H(9C) 2.840 ? . 2_756
H(10A) H(12B) 3.484 ? . 2_646
H(10A) C(14) 3.325 ? . 2_746
H(10A) H(14A) 3.550 ? . 2_746
H(10A) H(14B) 3.553 ? . 2_746
H(10A) H(14C) 2.483 ? . 2_746
H(10A) Cl(2) 3.106 ? . 2_656
H(10A) O(10) 2.480 ? . 2_656
H(10A) O(12) 2.635 ? . 2_656
H(10B) H(12B) 3.390 ? . 2_646
H(10B) H(14C) 3.211 ? . 2_746
H(10B) Cl(2) 3.178 ? . .
H(10B) O(9) 2.810 ? . .
H(10B) O(10) 2.519 ? . .
H(10B) O(12) 3.500 ? . 2_656
C(12) H(9B) 3.462 ? . 1_455
C(12) H(14C) 3.356 ? . 1_455
H(12A) O(3) 2.603 ? . 1_455
H(12A) N(3) 3.228 ? . 1_455
H(12A) N(4) 3.290 ? . 1_455
H(12A) N(5) 2.863 ? . 1_455
H(12A) H(6B) 3.456 ? . 1_455
H(12A) C(7) 3.282 ? . 1_455
H(12A) C(8) 3.135 ? . 1_455
H(12A) H(9B) 3.538 ? . 1_455
H(12A) C(13) 2.919 ? . 1_455
H(12A) C(14) 3.560 ? . 1_455
H(12A) H(14C) 3.356 ? . 1_455
H(12B) H(9A) 3.586 ? . 2_656
H(12B) H(10A) 3.484 ? . 2_656
H(12B) H(10B) 3.390 ? . 2_656
H(12B) C(13) 3.159 ? . 1_455
H(12B) C(14) 3.131 ? . 1_455
H(12B) H(14B) 3.299 ? . 1_455
H(12B) H(14C) 2.544 ? . 1_455
H(12B) O(10) 3.015 ? . 2_656
H(12B) O(12) 2.797 ? . 1_565
H(12C) O(3) 3.554 ? . 1_455
H(12C) C(8) 3.154 ? . 1_455
H(12C) C(9) 3.076 ? . 1_455
H(12C) H(9B) 2.598 ? . 1_455
H(12C) H(9C) 3.085 ? . 1_455
H(12C) Cl(2) 3.204 ? . 2_656
H(12C) O(9) 3.349 ? . 2_656
H(12C) O(10) 2.998 ? . 2_656
H(12C) O(12) 2.808 ? . 2_656
C(13) H(9A) 3.581 ? . 2_756
C(13) H(9B) 3.578 ? . 2_756
C(13) H(12A) 2.919 ? . 1_655
C(13) H(12B) 3.159 ? . 1_655
C(14) H(7A) 3.006 ? . 1_565
C(14) H(7B) 3.369 ? . 1_565
C(14) H(9B) 3.386 ? . 2_756
C(14) H(9C) 3.499 ? . 1_565
C(14) H(10A) 3.325 ? . 2_756
C(14) H(12A) 3.560 ? . 1_655
C(14) H(12B) 3.131 ? . 1_655
H(14A) C(7) 3.039 ? . 1_565
H(14A) H(7A) 2.644 ? . 1_565
H(14A) H(7B) 2.740 ? . 1_565
H(14A) C(8) 3.391 ? . 1_565
H(14A) C(9) 3.310 ? . 1_565
H(14A) H(9A) 3.067 ? . 1_565
H(14A) H(9B) 3.129 ? . 2_756
H(14A) H(9C) 3.025 ? . 1_565
H(14A) H(10A) 3.550 ? . 2_756
H(14A) O(7) 2.904 ? . .
H(14A) Cl(2) 3.573 ? . 1_565
H(14A) O(9) 2.494 ? . 1_565
H(14B) H(1B) 3.250 ? . 1_655
H(14B) C(7) 3.284 ? . 1_565
H(14B) H(7A) 2.564 ? . 1_565
H(14B) H(7B) 3.111 ? . 1_565
H(14B) H(9C) 3.566 ? . 1_565
H(14B) H(10A) 3.553 ? . 2_756
H(14B) H(12B) 3.299 ? . 1_655
H(14B) Cl(1) 3.487 ? . .
H(14B) O(5) 3.045 ? . .
H(14B) O(7) 2.858 ? . .
H(14B) Cl(2) 3.196 ? . 1_665
H(14B) O(10) 3.232 ? . 1_665
H(14B) O(11) 2.618 ? . 1_665
H(14B) O(12) 3.185 ? . 1_665
H(14C) O(4) 3.018 ? . 2_756
H(14C) H(7A) 3.413 ? . 1_565
H(14C) C(9) 3.474 ? . 2_756
H(14C) H(9A) 3.038 ? . 2_756
H(14C) H(9B) 3.030 ? . 2_756
H(14C) H(9C) 3.354 ? . 1_565
H(14C) C(10) 3.069 ? . 2_756
H(14C) H(10A) 2.483 ? . 2_756
H(14C) H(10B) 3.211 ? . 2_756
H(14C) C(12) 3.356 ? . 1_655
H(14C) H(12A) 3.356 ? . 1_655
H(14C) H(12B) 2.544 ? . 1_655
H(14C) Cl(2) 3.550 ? . 1_665
H(14C) O(10) 3.348 ? . 1_665
H(14C) O(12) 3.059 ? . 1_665
C(15) H(6A) 3.088 ? . 1_455
C(15) H(6B) 2.962 ? . 1_455
C(16) H(1B) 3.192 ? . 1_545
C(16) H(3A) 3.232 ? . 2_645
C(16) H(3B) 3.505 ? . 1_545
C(16) H(4B) 3.140 ? . 2_645
C(16) H(6A) 2.989 ? . 1_455
C(16) H(6B) 3.579 ? . 1_455
H(16A) O(2) 2.834 ? . 2_645
H(16A) C(3) 3.171 ? . 2_645
H(16A) H(3A) 2.613 ? . 2_645
H(16A) H(3B) 3.472 ? . 1_545
H(16A) H(3B) 2.895 ? . 2_645
H(16A) C(4) 2.954 ? . 2_645
H(16A) H(4A) 2.953 ? . 2_645
H(16A) H(4B) 2.538 ? . 2_645
H(16A) C(6) 3.514 ? . 1_455
H(16A) H(6A) 2.739 ? . 1_455
H(16A) H(6B) 3.568 ? . 1_455
H(16A) O(6) 3.385 ? . 2_645
H(16A) O(8) 3.449 ? . 1_445
H(16B) H(1B) 2.784 ? . 1_545
H(16B) H(4B) 3.045 ? . 2_645
H(16B) C(6) 3.545 ? . 1_455
H(16B) H(6A) 2.744 ? . 1_455
H(16B) H(6B) 3.499 ? . 1_455
H(16B) Cl(1) 3.415 ? . 1_445
H(16B) O(5) 3.069 ? . 1_445
H(16B) O(8) 2.746 ? . 1_445
H(16B) O(11) 2.553 ? . .
H(16C) C(1) 3.193 ? . 1_545
H(16C) H(1A) 3.010 ? . 1_545
H(16C) H(1B) 2.708 ? . 1_545
H(16C) C(2) 3.478 ? . 1_545
H(16C) C(3) 3.388 ? . 1_545
H(16C) H(3A) 3.121 ? . 2_645
H(16C) H(3B) 2.839 ? . 1_545
H(16C) H(3C) 3.423 ? . 1_545
H(16C) H(4B) 3.375 ? . 2_645
H(16C) Cl(1) 3.222 ? . 1_545
H(16C) O(6) 2.884 ? . 1_545
H(16C) O(7) 2.566 ? . 1_545
H(16C) O(11) 2.952 ? . .
Cl(1) H(3A) 3.351 ? . 2_655
Cl(1) H(4A) 3.178 ? . .
Cl(1) H(4B) 3.498 ? . 2_755
Cl(1) H(6C) 3.167 ? . 2_755
Cl(1) H(7B) 3.474 ? . 1_565
Cl(1) H(14B) 3.487 ? . .
Cl(1) H(16B) 3.415 ? . 1_665
Cl(1) H(16C) 3.222 ? . 1_565
O(5) H(1B) 2.483 ? . 1_655
O(5) H(3C) 2.705 ? . 1_655
O(5) H(4A) 2.632 ? . .
O(5) H(4B) 3.411 ? . 2_755
O(5) H(14B) 3.045 ? . .
O(5) H(16B) 3.069 ? . 1_665
O(6) H(3A) 2.823 ? . 2_655
O(6) H(3B) 2.494 ? . .
O(6) H(4A) 2.671 ? . .
O(6) H(6A) 3.082 ? . 2_755
O(6) H(6C) 2.641 ? . 2_755
O(6) H(16A) 3.385 ? . 2_655
O(6) H(16C) 2.884 ? . 1_565
O(7) H(1A) 3.152 ? . .
O(7) H(7A) 3.415 ? . 1_565
O(7) H(7B) 2.488 ? . 1_565
O(7) H(14A) 2.904 ? . .
O(7) H(14B) 2.858 ? . .
O(7) H(16C) 2.566 ? . 1_565
O(8) H(3A) 2.912 ? . 2_655
O(8) H(3C) 3.169 ? . 2_655
O(8) H(4A) 3.533 ? . 2_755
O(8) H(4B) 2.780 ? . 2_755
O(8) H(6A) 2.763 ? . 1_565
O(8) H(6C) 2.778 ? . 2_755
O(8) H(7B) 3.404 ? . 1_565
O(8) H(16A) 3.449 ? . 1_665
O(8) H(16B) 2.746 ? . 1_665
Cl(2) H(1A) 3.368 ? . 1_545
Cl(2) H(7A) 3.408 ? . 1_455
Cl(2) H(10A) 3.106 ? . 2_646
Cl(2) H(10B) 3.178 ? . .
Cl(2) H(12C) 3.204 ? . 2_646
Cl(2) H(14A) 3.573 ? . 1_545
Cl(2) H(14B) 3.196 ? . 1_445
Cl(2) H(14C) 3.550 ? . 1_445
O(9) H(7B) 3.107 ? . .
O(9) H(9A) 2.623 ? . .
O(9) H(9B) 3.293 ? . 2_746
O(9) H(10B) 2.810 ? . .
O(9) H(12C) 3.349 ? . 2_646
O(9) H(14A) 2.494 ? . 1_545
O(10) H(7A) 2.663 ? . 1_455
O(10) H(9C) 2.447 ? . 1_455
O(10) H(10A) 2.480 ? . 2_646
O(10) H(10B) 2.519 ? . .
O(10) H(12B) 3.015 ? . 2_646
O(10) H(12C) 2.998 ? . 2_646
O(10) H(14B) 3.232 ? . 1_445
O(10) H(14C) 3.348 ? . 1_445
O(11) H(1A) 2.778 ? . 1_545
O(11) H(1B) 2.658 ? . 1_545
O(11) H(7A) 2.929 ? . 1_455
O(11) H(14B) 2.618 ? . 1_445
O(11) H(16B) 2.553 ? . .
O(11) H(16C) 2.952 ? . .
O(12) H(1A) 3.173 ? . 1_545
O(12) H(9B) 2.868 ? . 2_746
O(12) H(9C) 3.363 ? . 2_746
O(12) H(10A) 2.635 ? . 2_646
O(12) H(10B) 3.500 ? . 2_646
O(12) H(12B) 2.797 ? . 1_545
O(12) H(12C) 2.808 ? . 2_646
O(12) H(14B) 3.185 ? . 1_445
O(12) H(14C) 3.059 ? . 1_445

loop_
_geom_torsion_atom_site_label_1
_geom_torsion_atom_site_label_2
_geom_torsion_atom_site_label_3
_geom_torsion_atom_site_label_4
_geom_torsion
_geom_torsion_publ_flag
_geom_torsion_site_symmetry_1
_geom_torsion_site_symmetry_2
_geom_torsion_site_symmetry_3
_geom_torsion_site_symmetry_4
N(1) Ni(1) N(2) O(2) -150.55(16) ? . . . .
N(1) Ni(1) N(2) C(2) 11.0(2) ? . . . .
N(2) Ni(1) N(1) O(1) 3.45(16) ? . . . .
N(2) Ni(1) N(1) C(11) 165.6(2) ? . . . .
N(1) Ni(1) N(3) O(3) -114(18) ? . . . .
N(1) Ni(1) N(3) C(5) 85(18) ? . . . .
N(3) Ni(1) N(1) O(1) -70(18) ? . . . .
N(3) Ni(1) N(1) C(11) 92(18) ? . . . .
N(1) Ni(1) N(4) O(4) -25.38(15) ? . . . .
N(1) Ni(1) N(4) C(8) 165.6(2) ? . . . .
N(4) Ni(1) N(1) O(1) -176.97(16) ? . . . .
N(4) Ni(1) N(1) C(11) -14.8(2) ? . . . .
N(1) Ni(1) N(5) C(13) 19(3) ? . . . .
N(5) Ni(1) N(1) O(1) 94.99(16) ? . . . .
N(5) Ni(1) N(1) C(11) -102.9(2) ? . . . .
N(1) Ni(1) N(6) C(15) 136.3(9) ? . . . .
N(6) Ni(1) N(1) O(1) -84.39(16) ? . . . .
N(6) Ni(1) N(1) C(11) 77.7(2) ? . . . .
N(2) Ni(1) N(3) O(3) 172.66(17) ? . . . .
N(2) Ni(1) N(3) C(5) 11.7(2) ? . . . .
N(3) Ni(1) N(2) O(2) 29.17(16) ? . . . .
N(3) Ni(1) N(2) C(2) -169.3(2) ? . . . .
N(2) Ni(1) N(4) O(4) 100(10) ? . . . .
N(2) Ni(1) N(4) C(8) -69(10) ? . . . .
N(4) Ni(1) N(2) O(2) 84(10) ? . . . .
N(4) Ni(1) N(2) C(2) -114(10) ? . . . .
N(2) Ni(1) N(5) C(13) 110(3) ? . . . .
N(5) Ni(1) N(2) O(2) 119.63(16) ? . . . .
N(5) Ni(1) N(2) C(2) -78.8(2) ? . . . .
N(2) Ni(1) N(6) C(15) 45.5(9) ? . . . .
N(6) Ni(1) N(2) O(2) -59.72(16) ? . . . .
N(6) Ni(1) N(2) C(2) 101.8(2) ? . . . .
N(3) Ni(1) N(4) O(4) 154.90(16) ? . . . .
N(3) Ni(1) N(4) C(8) -14.1(2) ? . . . .
N(4) Ni(1) N(3) O(3) -6.92(17) ? . . . .
N(4) Ni(1) N(3) C(5) -167.9(2) ? . . . .
N(3) Ni(1) N(5) C(13) -161(3) ? . . . .
N(5) Ni(1) N(3) O(3) 81.13(16) ? . . . .
N(5) Ni(1) N(3) C(5) -79.9(2) ? . . . .
N(3) Ni(1) N(6) C(15) -43.7(9) ? . . . .
N(6) Ni(1) N(3) O(3) -99.49(16) ? . . . .
N(6) Ni(1) N(3) C(5) 99.5(2) ? . . . .
N(4) Ni(1) N(5) C(13) -71(3) ? . . . .
N(5) Ni(1) N(4) O(4) 64.44(16) ? . . . .
N(5) Ni(1) N(4) C(8) -104.5(2) ? . . . .
N(4) Ni(1) N(6) C(15) -134.2(9) ? . . . .
N(6) Ni(1) N(4) O(4) -116.22(16) ? . . . .
N(6) Ni(1) N(4) C(8) 74.8(2) ? . . . .
N(5) Ni(1) N(6) C(15) -1(4) ? . . . .
N(6) Ni(1) N(5) C(13) 156(4) ? . . . .
N(1) O(1) C(1) C(2) 79.9(2) ? . . . .
C(1) O(1) N(1) Ni(1) -43.4(2) ? . . . .
C(1) O(1) N(1) C(11) 151.7(2) ? . . . .
N(2) O(2) C(4) C(5) 69.0(2) ? . . . .
C(4) O(2) N(2) Ni(1) -68.5(2) ? . . . .
C(4) O(2) N(2) C(2) 127.2(2) ? . . . .
N(3) O(3) C(7) C(8) -77.8(2) ? . . . .
C(7) O(3) N(3) Ni(1) 47.8(2) ? . . . .
C(7) O(3) N(3) C(5) -148.1(2) ? . . . .
N(4) O(4) C(10) C(11) -71.3(2) ? . . . .
C(10) O(4) N(4) Ni(1) 66.6(2) ? . . . .
C(10) O(4) N(4) C(8) -122.6(2) ? . . . .
Ni(1) N(1) C(11) C(10) 15.5(3) ? . . . .
Ni(1) N(1) C(11) C(12) -164.49(19) ? . . . .
O(1) N(1) C(11) C(10) 178.9(2) ? . . . .
O(1) N(1) C(11) C(12) -1.1(3) ? . . . .
Ni(1) N(2) C(2) C(1) 14.9(3) ? . . . .
Ni(1) N(2) C(2) C(3) -166.4(2) ? . . . .
O(2) N(2) C(2) C(1) 176.7(2) ? . . . .
O(2) N(2) C(2) C(3) -4.6(3) ? . . . .
Ni(1) N(3) C(5) C(4) -15.0(3) ? . . . .
Ni(1) N(3) C(5) C(6) 164.10(19) ? . . . .
O(3) N(3) C(5) C(4) -177.2(2) ? . . . .
O(3) N(3) C(5) C(6) 1.9(3) ? . . . .
Ni(1) N(4) C(8) C(7) -6.4(3) ? . . . .
Ni(1) N(4) C(8) C(9) 174.55(19) ? . . . .
O(4) N(4) C(8) C(7) -175.6(2) ? . . . .
O(4) N(4) C(8) C(9) 5.3(3) ? . . . .
Ni(1) N(5) C(13) C(14) 44(16) ? . . . .
Ni(1) N(6) C(15) C(16) -30(10) ? . . . .
O(1) C(1) C(2) N(2) -64.3(2) ? . . . .
O(1) C(1) C(2) C(3) 116.8(2) ? . . . .
O(2) C(4) C(5) N(3) -24.7(3) ? . . . .
O(2) C(4) C(5) C(6) 156.1(2) ? . . . .
O(3) C(7) C(8) N(4) 54.8(3) ? . . . .
O(3) C(7) C(8) C(9) -126.1(2) ? . . . .
O(4) C(10) C(11) N(1) 27.2(3) ? . . . .
O(4) C(10) C(11) C(12) -152.8(2) ? . . . .
